data_7153689
loop_
_publ_author_name
'Miah, Afjal H.'
'Copley, Royston C. B.'
'O'Flynn, Daniel'
'Percy, Jonathan M.'
'Procopiou, Panayiotis A.'

_publ_section_title
;
 Lead identification and structure-activity relationships of
 heteroarylpyrazole arylsulfonamides as allosteric CC-chemokine receptor 4
 (CCR4) antagonists.
;
_journal_issue 11
_journal_name_full 'Organic &amp; biomolecular chemistry'
_journal_page_first 1779
_journal_page_last 1792
_journal_paper_doi 10.1039/c3ob42443j
_journal_volume 12
_journal_year 2014
_chemical_formula_moiety 'C15 H11 Cl2 N3 O2 S'
_chemical_formula_sum 'C15 H11 Cl2 N3 O2 S'
_chemical_formula_weight 368.23
_chemical_name_systematic
;
2,3-Dichloro-N-[2-(1H-pyrazol-1-yl)phenyl]benzenesulfonamide
;
_space_group_IT_number 14
_symmetry_cell_setting monoclinic
_symmetry_space_group_name_Hall '-P 2yn'
_symmetry_space_group_name_H-M 'P 1 21/n 1'
_atom_sites_solution_hydrogens mixed
_atom_sites_solution_primary direct
_atom_sites_solution_secondary difmap
_audit_creation_method
;
CrysAlisPro, Oxford Diffraction Ltd.,
Version 1.171.34.44 (release 25-10-2010 CrysAlis171 .NET)
(compiled Oct 25 2010,18:11:34)
;
_cell_angle_alpha 90.00
_cell_angle_beta 91.905(8)
_cell_angle_gamma 90.00
_cell_formula_units_Z 4
_cell_length_a 7.5758(9)
_cell_length_b 8.7573(9)
_cell_length_c 23.065(2)
_cell_measurement_reflns_used 2450
_cell_measurement_temperature 150(2)
_cell_measurement_theta_max 26.71
_cell_measurement_theta_min 2.65
_cell_volume 1529.4(3)
_computing_cell_refinement
;
CrysAlisPro, Oxford Diffraction Ltd.,
Version 1.171.34.44 (release 25-10-2010 CrysAlis171 .NET)
(compiled Oct 25 2010,18:11:34)
;
_computing_data_collection
;
CrysAlisPro, Oxford Diffraction Ltd.,
Version 1.171.34.44 (release 25-10-2010 CrysAlis171 .NET)
(compiled Oct 25 2010,18:11:34)
;
_computing_data_reduction
;
CrysAlisPro, Oxford Diffraction Ltd.,
Version 1.171.34.44 (release 25-10-2010 CrysAlis171 .NET)
(compiled Oct 25 2010,18:11:34)
;
_computing_molecular_graphics 'SHELXTL V2008/4 (Bruker, 2008)'
_computing_publication_material 'SHELXTL V2008/4 (Bruker, 2008)'
_computing_structure_refinement 'SHELXTL V2008/4 (Bruker, 2008)'
_computing_structure_solution 'SHELXTL V2008/4 (Bruker, 2008)'
_diffrn_ambient_temperature 150(2)
_diffrn_detector_area_resol_mean 10.3968
_diffrn_measured_fraction_theta_full 0.999
_diffrn_measured_fraction_theta_max 0.879
_diffrn_measurement_details
;
  1 omega  -85.00   59.00   1.0000    5.0000
omega____ theta____ kappa____ phi______ frames
    -      -23.7292   38.0000   90.0000 144

  2 omega   -8.00   34.00   1.0000    5.0000
omega____ theta____ kappa____ phi______ frames
    -      -23.7292  -54.0000 -153.0000 42

  3 omega  -81.00  -56.00   1.0000    5.0000
omega____ theta____ kappa____ phi______ frames
    -      -23.7292  179.0000    0.0000 25

  4 omega  -41.00   -5.00   1.0000    5.0000
omega____ theta____ kappa____ phi______ frames
    -       25.1354  133.0000  136.0000 36
;
_diffrn_measurement_device_type 'Oxford Diffraction Gemini A Ultra'
_diffrn_measurement_method 'omega scans'
_diffrn_orient_matrix_UB_11 0.0007825000
_diffrn_orient_matrix_UB_12 -0.0788439000
_diffrn_orient_matrix_UB_13 0.0067273000
_diffrn_orient_matrix_UB_21 -0.0044468000
_diffrn_orient_matrix_UB_22 -0.0179527000
_diffrn_orient_matrix_UB_23 -0.0300392000
_diffrn_orient_matrix_UB_31 0.0936712000
_diffrn_orient_matrix_UB_32 -0.0005923000
_diffrn_orient_matrix_UB_33 -0.0004382000
_diffrn_radiation_collimation '0.8 mm double-pinhole'
_diffrn_radiation_monochromator graphite
_diffrn_radiation_source 'Enhance (Mo) X-ray Source'
_diffrn_radiation_type MoK\a
_diffrn_radiation_wavelength 0.71073
_diffrn_reflns_av_R_equivalents 0.0282
_diffrn_reflns_av_sigmaI/netI 0.0497
_diffrn_reflns_limit_h_max 7
_diffrn_reflns_limit_h_min -9
_diffrn_reflns_limit_k_max 6
_diffrn_reflns_limit_k_min -10
_diffrn_reflns_limit_l_max 19
_diffrn_reflns_limit_l_min -27
_diffrn_reflns_number 4880
_diffrn_reflns_theta_full 25.00
_diffrn_reflns_theta_max 26.76
_diffrn_reflns_theta_min 2.80
_exptl_absorpt_coefficient_mu 0.573
_exptl_absorpt_correction_T_max 0.940
_exptl_absorpt_correction_T_min 0.796
_exptl_absorpt_correction_type gaussian
_exptl_absorpt_process_details
;
CrysAlisPro, Oxford Diffraction Ltd.,
Version 1.171.34.44 (release 25-10-2010 CrysAlis171 .NET)
(compiled Oct 25 2010,18:11:34)
Numerical absorption correction based on gaussian integration over
            a multifaceted crystal model
;
_exptl_crystal_colour colourless
_exptl_crystal_density_diffrn 1.599
_exptl_crystal_density_method 'not measured'
_exptl_crystal_description block
_exptl_crystal_F_000 752
_exptl_crystal_size_max 0.44
_exptl_crystal_size_mid 0.19
_exptl_crystal_size_min 0.11
_refine_diff_density_max 0.385
_refine_diff_density_min -0.354
_refine_diff_density_rms 0.061
_refine_ls_extinction_coef 0.0023(5)
_refine_ls_extinction_expression Fc^*^=kFc[1+0.001xFc^2^\l^3^/sin(2\q)]^-1/4^
_refine_ls_extinction_method 'SHELXTL V2008/4 (Bruker, 2008)'
_refine_ls_goodness_of_fit_ref 1.083
_refine_ls_hydrogen_treatment mixed
_refine_ls_matrix_type full
_refine_ls_number_parameters 213
_refine_ls_number_reflns 2872
_refine_ls_number_restraints 0
_refine_ls_restrained_S_all 1.083
_refine_ls_R_factor_all 0.0456
_refine_ls_R_factor_gt 0.0367
_refine_ls_shift/su_max 0.001
_refine_ls_shift/su_mean 0.000
_refine_ls_structure_factor_coef Fsqd
_refine_ls_weighting_details 'calc w=1/[\s^2^(Fo^2^)+(0.0370P)^2^+0.1512P] where P=(Fo^2^+2Fc^2^)/3'
_refine_ls_weighting_scheme calc
_refine_ls_wR_factor_gt 0.0858
_refine_ls_wR_factor_ref 0.0949
_reflns_number_gt 2434
_reflns_number_total 2872
_reflns_threshold_expression >2sigma(I)
_cod_data_source_file c3ob42443j2.cif
_cod_data_source_block 14
_cod_depositor_comments
;
The following automatic conversions were performed:

'_geom_bond_publ_flag' value 'Y' changed to 'y' according to
/usr/data/users/saulius/crontab/automatic-downloads/current/RSC/lib/dictionaries/cif_core.dic
dictionary named 'cif_core.dic' version 2.4.2 from 2011-04-26 (25
times).

'_geom_angle_publ_flag' value 'Y' changed to 'y' according
to
/usr/data/users/saulius/crontab/automatic-downloads/current/RSC/lib/dictionaries/cif_core.dic
dictionary named 'cif_core.dic' version 2.4.2 from 2011-04-26 (36
times).

'_geom_torsion_publ_flag' value 'Y' changed to 'y' according
to
/usr/data/users/saulius/crontab/automatic-downloads/current/RSC/lib/dictionaries/cif_core.dic
dictionary named 'cif_core.dic' version 2.4.2 from 2011-04-26 (47
times).

Automatic conversion script
Id: cif_fix_values 2281 2013-09-26 08:29:07Z andrius 
;
_cod_original_sg_symbol_H-M 'P 21/n'
_cod_database_code 7153689
_computing_data_merging 'SHELXTL V2008/4 (Bruker, 2008)'

loop_
_symmetry_equiv_pos_as_xyz
'x, y, z'
'-x+1/2, y+1/2, -z+1/2'
'-x, -y, -z'
'x-1/2, -y-1/2, z-1/2'

loop_
_atom_site_label
_atom_site_type_symbol
_atom_site_fract_x
_atom_site_fract_y
_atom_site_fract_z
_atom_site_U_iso_or_equiv
_atom_site_adp_type
_atom_site_occupancy
_atom_site_symmetry_multiplicity
_atom_site_calc_flag
_atom_site_refinement_flags
C1 C 1.0091(3) 0.8897(3) 0.58755(10) 0.0216(5) Uani 1 1 d .
C2 C 0.9604(3) 0.7984(3) 0.53994(10) 0.0226(5) Uani 1 1 d .
C3 C 1.0892(3) 0.7599(3) 0.50059(10) 0.0255(5) Uani 1 1 d .
C4 C 1.2615(3) 0.8104(3) 0.50858(10) 0.0283(6) Uani 1 1 d .
H4 H 1.3480 0.7833 0.4815 0.034 Uiso 1 1 calc R
C5 C 1.3071(3) 0.8992(3) 0.55547(10) 0.0300(6) Uani 1 1 d .
H5 H 1.4253 0.9341 0.5608 0.036 Uiso 1 1 calc R
C6 C 1.1822(3) 0.9387(3) 0.59524(10) 0.0259(5) Uani 1 1 d .
H6 H 1.2152 0.9995 0.6279 0.031 Uiso 1 1 calc R
Cl7 Cl 0.74805(7) 0.73128(7) 0.52931(3) 0.02893(18) Uani 1 1 d .
Cl8 Cl 1.03505(8) 0.65106(8) 0.44018(3) 0.0358(2) Uani 1 1 d .
N9 N 0.7735(3) 0.7941(2) 0.66625(8) 0.0224(4) Uani 1 1 d .
C10 C 0.8686(3) 0.6729(3) 0.69258(9) 0.0216(5) Uani 1 1 d .
C11 C 0.8001(3) 0.5243(3) 0.68950(9) 0.0217(5) Uani 1 1 d .
C12 C 0.8943(3) 0.4058(3) 0.71529(10) 0.0293(6) Uani 1 1 d .
H12 H 0.8480 0.3051 0.7135 0.035 Uiso 1 1 calc R
C13 C 1.0547(3) 0.4318(3) 0.74361(11) 0.0353(6) Uani 1 1 d .
H13 H 1.1191 0.3490 0.7605 0.042 Uiso 1 1 calc R
C14 C 1.1213(3) 0.5776(3) 0.74747(11) 0.0364(7) Uani 1 1 d .
H14 H 1.2312 0.5958 0.7673 0.044 Uiso 1 1 calc R
C15 C 1.0282(3) 0.6975(3) 0.72256(10) 0.0295(6) Uani 1 1 d .
H15 H 1.0738 0.7982 0.7260 0.035 Uiso 1 1 calc R
N16 N 0.6343(2) 0.4910(2) 0.66082(8) 0.0221(4) Uani 1 1 d .
N17 N 0.5090(2) 0.6006(2) 0.65132(9) 0.0285(5) Uani 1 1 d .
C18 C 0.3741(3) 0.5275(3) 0.62622(11) 0.0314(6) Uani 1 1 d .
H18 H 0.2661 0.5749 0.6142 0.038 Uiso 1 1 calc R
C19 C 0.4097(3) 0.3731(3) 0.61957(11) 0.0334(6) Uani 1 1 d .
H19 H 0.3341 0.2972 0.6029 0.040 Uiso 1 1 calc R
C20 C 0.5761(3) 0.3543(3) 0.64204(11) 0.0307(6) Uani 1 1 d .
H20 H 0.6400 0.2610 0.6441 0.037 Uiso 1 1 calc R
S21 S 0.85383(7) 0.94706(7) 0.63964(2) 0.02290(17) Uani 1 1 d .
O22 O 0.70788(19) 1.02100(18) 0.61052(7) 0.0271(4) Uani 1 1 d .
O23 O 0.9535(2) 1.02902(19) 0.68323(7) 0.0315(4) Uani 1 1 d .
H9 H 0.675(3) 0.770(3) 0.6549(10) 0.020(7) Uiso 1 1 d .

loop_
_atom_site_aniso_label
_atom_site_aniso_U_11
_atom_site_aniso_U_22
_atom_site_aniso_U_33
_atom_site_aniso_U_23
_atom_site_aniso_U_13
_atom_site_aniso_U_12
C1 0.0238(12) 0.0175(12) 0.0234(12) 0.0026(10) -0.0018(9) 0.0014(10)
C2 0.0222(12) 0.0203(12) 0.0249(12) 0.0058(10) -0.0024(9) 0.0009(10)
C3 0.0258(12) 0.0270(13) 0.0238(12) 0.0018(11) 0.0006(9) 0.0017(11)
C4 0.0233(13) 0.0340(15) 0.0277(13) 0.0068(12) 0.0017(10) 0.0033(11)
C5 0.0210(12) 0.0352(15) 0.0336(14) 0.0079(12) -0.0023(10) -0.0034(11)
C6 0.0262(13) 0.0239(13) 0.0273(13) 0.0051(11) -0.0051(10) -0.0051(10)
Cl7 0.0214(3) 0.0345(4) 0.0308(3) -0.0080(3) -0.0010(2) -0.0033(3)
Cl8 0.0338(4) 0.0449(4) 0.0288(3) -0.0101(3) 0.0031(3) 0.0009(3)
N9 0.0188(10) 0.0204(11) 0.0277(11) 0.0020(9) -0.0019(8) -0.0018(9)
C10 0.0218(12) 0.0246(13) 0.0186(12) 0.0038(10) 0.0031(9) 0.0043(10)
C11 0.0207(12) 0.0261(13) 0.0183(11) 0.0007(10) 0.0034(8) 0.0036(10)
C12 0.0296(13) 0.0279(14) 0.0306(14) 0.0048(11) 0.0068(10) 0.0041(11)
C13 0.0292(14) 0.0394(16) 0.0373(15) 0.0155(13) 0.0007(11) 0.0117(12)
C14 0.0242(13) 0.0506(18) 0.0338(15) 0.0125(13) -0.0068(10) -0.0001(12)
C15 0.0275(13) 0.0333(15) 0.0275(13) 0.0056(11) -0.0029(10) -0.0050(11)
N16 0.0225(10) 0.0196(10) 0.0245(10) 0.0002(9) 0.0023(8) 0.0017(8)
N17 0.0226(10) 0.0234(11) 0.0392(12) 0.0015(10) -0.0026(9) 0.0040(9)
C18 0.0243(13) 0.0330(15) 0.0367(15) 0.0048(12) -0.0035(10) -0.0032(11)
C19 0.0359(15) 0.0307(15) 0.0335(15) -0.0066(12) 0.0001(11) -0.0080(12)
C20 0.0374(15) 0.0215(13) 0.0334(14) -0.0058(11) 0.0050(11) -0.0012(11)
S21 0.0258(3) 0.0178(3) 0.0251(3) -0.0018(2) -0.0008(2) 0.0005(2)
O22 0.0275(9) 0.0195(9) 0.0342(10) 0.0021(8) -0.0004(7) 0.0061(7)
O23 0.0374(10) 0.0260(10) 0.0308(10) -0.0093(8) -0.0018(7) -0.0053(8)

loop_
_atom_type_symbol
_atom_type_description
_atom_type_scat_dispersion_real
_atom_type_scat_dispersion_imag
_atom_type_scat_source
C C 0.0033 0.0016 'International Tables Vol C Tables 4.2.6.8 and 6.1.1.4'
H H 0.0000 0.0000 'International Tables Vol C Tables 4.2.6.8 and 6.1.1.4'
N N 0.0061 0.0033 'International Tables Vol C Tables 4.2.6.8 and 6.1.1.4'
O O 0.0106 0.0060 'International Tables Vol C Tables 4.2.6.8 and 6.1.1.4'
S S 0.1246 0.1234 'International Tables Vol C Tables 4.2.6.8 and 6.1.1.4'
Cl Cl 0.1484 0.1585 'International Tables Vol C Tables 4.2.6.8 and 6.1.1.4'

loop_
_exptl_crystal_face_index_h
_exptl_crystal_face_index_k
_exptl_crystal_face_index_l
_exptl_crystal_face_perp_dist
1 0 0 0.09232
-1 0 0 0.09232
0 1 0 0.21719
0 -1 0 0.21719
0 0 1 0.05541
0 0 -1 0.05541

loop_
_geom_angle_atom_site_label_1
_geom_angle_atom_site_label_2
_geom_angle_atom_site_label_3
_geom_angle
_geom_angle_publ_flag
C6 C1 C2 120.1(2) y
C6 C1 S21 118.00(17) y
C2 C1 S21 121.90(17) y
C3 C2 C1 118.5(2) y
C3 C2 Cl7 119.66(18) y
C1 C2 Cl7 121.85(17) y
C4 C3 C2 120.8(2) y
C4 C3 Cl8 118.79(18) y
C2 C3 Cl8 120.36(18) y
C5 C4 C3 120.0(2) y
C5 C4 H4 120.0 ?
C3 C4 H4 120.0 ?
C4 C5 C6 120.4(2) y
C4 C5 H5 119.8 ?
C6 C5 H5 119.8 ?
C5 C6 C1 120.2(2) y
C5 C6 H6 119.9 ?
C1 C6 H6 119.9 ?
C10 N9 S21 126.84(16) y
C10 N9 H9 113.5(17) ?
S21 N9 H9 116.6(17) ?
C15 C10 C11 118.9(2) y
C15 C10 N9 121.5(2) y
C11 C10 N9 119.6(2) y
C12 C11 C10 119.3(2) y
C12 C11 N16 118.6(2) y
C10 C11 N16 122.1(2) y
C13 C12 C11 120.9(2) y
C13 C12 H12 119.5 ?
C11 C12 H12 119.5 ?
C14 C13 C12 120.0(2) y
C14 C13 H13 120.0 ?
C12 C13 H13 120.0 ?
C13 C14 C15 119.9(2) y
C13 C14 H14 120.1 ?
C15 C14 H14 120.1 ?
C14 C15 C10 120.9(2) y
C14 C15 H15 119.5 ?
C10 C15 H15 119.5 ?
C20 N16 N17 110.88(19) y
C20 N16 C11 127.2(2) y
N17 N16 C11 121.84(18) y
C18 N17 N16 104.7(2) y
N17 C18 C19 111.7(2) y
N17 C18 H18 124.2 ?
C19 C18 H18 124.2 ?
C20 C19 C18 104.9(2) y
C20 C19 H19 127.5 ?
C18 C19 H19 127.5 ?
N16 C20 C19 107.8(2) y
N16 C20 H20 126.1 ?
C19 C20 H20 126.1 ?
O22 S21 O23 119.02(10) y
O22 S21 N9 105.14(10) y
O23 S21 N9 110.41(10) y
O22 S21 C1 109.18(10) y
O23 S21 C1 105.70(10) y
N9 S21 C1 106.87(10) y

loop_
_geom_bond_atom_site_label_1
_geom_bond_atom_site_label_2
_geom_bond_distance
_geom_bond_publ_flag
C1 C6 1.385(3) y
C1 C2 1.398(3) y
C1 S21 1.782(2) y
C2 C3 1.396(3) y
C2 Cl7 1.723(2) y
C3 C4 1.384(3) y
C3 Cl8 1.726(2) y
C4 C5 1.367(3) y
C4 H4 0.9500 ?
C5 C6 1.383(3) y
C5 H5 0.9500 ?
C6 H6 0.9500 ?
N9 C10 1.409(3) y
N9 S21 1.602(2) y
N9 H9 0.81(2) ?
C10 C15 1.389(3) y
C10 C11 1.402(3) y
C11 C12 1.383(3) y
C11 N16 1.430(3) y
C12 C13 1.379(3) y
C12 H12 0.9500 ?
C13 C14 1.375(4) y
C13 H13 0.9500 ?
C14 C15 1.379(3) y
C14 H14 0.9500 ?
C15 H15 0.9500 ?
N16 C20 1.343(3) y
N16 N17 1.363(3) y
N17 C18 1.323(3) y
C18 C19 1.389(4) y
C18 H18 0.9500 ?
C19 C20 1.357(3) y
C19 H19 0.9500 ?
C20 H20 0.9500 ?
S21 O22 1.4296(16) y
S21 O23 1.4304(16) y

loop_
_geom_hbond_atom_site_label_D
_geom_hbond_atom_site_label_H
_geom_hbond_atom_site_label_A
_geom_hbond_distance_DH
_geom_hbond_distance_HA
_geom_hbond_distance_DA
_geom_hbond_angle_DHA
N9 H9 N17 0.81(2) 1.95(2) 2.638(3) 143(2)

loop_
_geom_torsion_atom_site_label_1
_geom_torsion_atom_site_label_2
_geom_torsion_atom_site_label_3
_geom_torsion_atom_site_label_4
_geom_torsion
_geom_torsion_publ_flag
C6 C1 C2 C3 -0.6(3) y
S21 C1 C2 C3 179.15(17) y
C6 C1 C2 Cl7 178.61(17) y
S21 C1 C2 Cl7 -1.6(3) y
C1 C2 C3 C4 0.3(3) y
Cl7 C2 C3 C4 -179.00(18) y
C1 C2 C3 Cl8 -178.55(17) y
Cl7 C2 C3 Cl8 2.2(3) y
C2 C3 C4 C5 -0.1(4) y
Cl8 C3 C4 C5 178.74(19) y
C3 C4 C5 C6 0.3(4) y
C4 C5 C6 C1 -0.7(4) y
C2 C1 C6 C5 0.8(4) y
S21 C1 C6 C5 -178.94(18) y
S21 N9 C10 C15 30.7(3) y
S21 N9 C10 C11 -150.44(18) y
C15 C10 C11 C12 -1.3(3) y
N9 C10 C11 C12 179.8(2) y
C15 C10 C11 N16 178.2(2) y
N9 C10 C11 N16 -0.7(3) y
C10 C11 C12 C13 -0.4(3) y
N16 C11 C12 C13 -179.8(2) y
C11 C12 C13 C14 1.3(4) y
C12 C13 C14 C15 -0.5(4) y
C13 C14 C15 C10 -1.1(4) y
C11 C10 C15 C14 2.0(3) y
N9 C10 C15 C14 -179.1(2) y
C12 C11 N16 C20 -19.0(3) y
C10 C11 N16 C20 161.5(2) y
C12 C11 N16 N17 158.1(2) y
C10 C11 N16 N17 -21.4(3) y
C20 N16 N17 C18 -0.2(2) y
C11 N16 N17 C18 -177.8(2) y
N16 N17 C18 C19 0.2(3) y
N17 C18 C19 C20 -0.1(3) y
N17 N16 C20 C19 0.2(3) y
C11 N16 C20 C19 177.5(2) y
C18 C19 C20 N16 0.0(3) y
C10 N9 S21 O22 171.30(18) y
C10 N9 S21 O23 -59.2(2) y
C10 N9 S21 C1 55.3(2) y
C6 C1 S21 O22 125.10(18) y
C2 C1 S21 O22 -54.7(2) y
C6 C1 S21 O23 -4.0(2) y
C2 C1 S21 O23 176.17(18) y
C6 C1 S21 N9 -121.68(19) y
C2 C1 S21 N9 58.5(2) y
